data_1539994
loop_
_publ_author_name
'Zharikov, E.V.'
'Kuz'micheva, G.M.'
'Smirnov, B.A.'
'Lis, D.A.'
'Papin, Yu.M.'
'Rybakov, V.B.'
'Subbotin, K.A.'

_publ_section_title
;
 X-ray diffraction study of the structure and defect system of
 Yb-activated (Na0.5 Gd0.5) W O4 crystals
;
_journal_name_full 'Neorganicheskie Materialy'
_journal_page_first 200
_journal_page_last 211
_journal_volume 39
_journal_year 2003
_chemical_formula_sum 'Gd0.5 Na0.5 O3.76 W0.94'
_chemical_name_systematic '(Na0.5 Gd0.5) (W O4)0.94'
_space_group_IT_number 88
_symmetry_space_group_name_Hall '-I 4ad'
_symmetry_space_group_name_H-M 'I 41/a :2'
_cell_angle_alpha 90
_cell_angle_beta 90
_cell_angle_gamma 90
_cell_formula_units_Z 4
_cell_length_a 5.224
_cell_length_b 5.224
_cell_length_c 11.35
_cell_volume 309.743
_citation_journal_id_ASTM NMATEI
_cod_data_source_file Zharikov_NMATEI_2003_445.cif
_cod_data_source_block Gd0.5Na0.5O3.76W0.94
_cod_original_cell_volume 309.7435
_cod_database_code 1539994

loop_
_symmetry_equiv_pos_as_xyz
x,y,z
-y+3/4,x+1/4,z+1/4
-x+1/2,-y,z+1/2
y+3/4,-x+3/4,z+3/4
-x,-y,-z
y-3/4,-x-1/4,-z-1/4
x-1/2,y,-z-1/2
-y-3/4,x-3/4,-z-3/4
x+1/2,y+1/2,z+1/2
-y+5/4,x+3/4,z+3/4
-x+1,-y+1/2,z+1
y+5/4,-x+5/4,z+5/4
-x+1/2,-y+1/2,-z+1/2
y-1/4,-x+1/4,-z+1/4
x,y+1/2,-z
-y-1/4,x-1/4,-z-1/4

loop_
_atom_site_label
_atom_site_type_symbol
_atom_site_fract_x
_atom_site_fract_y
_atom_site_fract_z
_atom_site_occupancy
_atom_site_U_iso_or_equiv
Gd1 Gd+3 0 0.75 0.875 0.5 0.0
W1 W+6 0.5 0.75 0.125 0.94 0.0
Na1 Na+1 0 0.75 0.875 0.5 0.0
O1 O-2 0.747 0.5958 0.0399 0.9548 0.0
